data_7040375
loop_
_publ_author_name
'Mandal, Dipendu'
'Man, Wing Y.'
'Rosair, Georgina M.'
'Welch, Alan J.'

_publ_section_title
;
 Steric versus electronic factors in metallacarborane isomerisation:
 nickelacarboranes with 3,1,2-, 4,1,2- and 2,1,8-NiC2B9 architectures and
 pendant carborane groups, derived from 1,1'-bis(o-carborane).
;
_journal_issue 38
_journal_name_full 'Dalton transactions (Cambridge, England : 2003)'
_journal_page_first 15013
_journal_page_last 15025
_journal_paper_doi 10.1039/c6dt02855a
_journal_volume 45
_journal_year 2016
_chemical_formula_moiety 'C10 H38 B19 Cl Ni P2'
_chemical_formula_sum 'C10 H38 B19 Cl Ni P2'
_chemical_formula_weight 519.89
_space_group_crystal_system monoclinic
_space_group_IT_number 14
_space_group_name_Hall '-P 2yn'
_space_group_name_H-M_alt 'P 1 21/n 1'
_symmetry_space_group_name_Hall '-P 2yn'
_symmetry_space_group_name_H-M 'P 1 21/n 1'
_atom_sites_solution_hydrogens mixed
_atom_sites_solution_primary direct
_audit_creation_date 2015-08-20
_audit_creation_method
;
Olex2 1.2
(compiled 2015.01.26 svn.r3150 for OlexSys, GUI svn.r4998)
;
_audit_update_record
;
2016-07-12 deposited with the CCDC.
2016-08-18 downloaded from the CCDC.
;
_cell_angle_alpha 90
_cell_angle_beta 97.664(2)
_cell_angle_gamma 90
_cell_formula_units_Z 4
_cell_length_a 11.2413(5)
_cell_length_b 13.8817(6)
_cell_length_c 18.1169(7)
_cell_measurement_reflns_used 9996
_cell_measurement_temperature 200
_cell_measurement_theta_max 27.474
_cell_measurement_theta_min 2.276
_cell_volume 2801.9(2)
_computing_cell_refinement 'SAINT v7.68A (Bruker, 2009)'
_computing_data_reduction 'SAINT v7.68A (Bruker, 2009)'
_computing_molecular_graphics 'Olex2 (Dolomanov et al., 2009)'
_computing_publication_material 'Olex2 (Dolomanov et al., 2009)'
_computing_structure_refinement 'XL (Sheldrick, 2008)'
_computing_structure_solution 'XS (Sheldrick, 2008)'
_diffrn_ambient_temperature 200
_diffrn_measured_fraction_theta_full 0.999
_diffrn_measured_fraction_theta_max 0.987
_diffrn_measurement_device_type 'Bruker APEX-II CCD'
_diffrn_measurement_method '\f and \w scans'
_diffrn_radiation_type MoK\a
_diffrn_radiation_wavelength 0.71073
_diffrn_reflns_av_R_equivalents 0.0520
_diffrn_reflns_av_unetI/netI 0.0365
_diffrn_reflns_Laue_measured_fraction_full 0.999
_diffrn_reflns_Laue_measured_fraction_max 0.987
_diffrn_reflns_limit_h_max 15
_diffrn_reflns_limit_h_min -15
_diffrn_reflns_limit_k_max 15
_diffrn_reflns_limit_k_min -18
_diffrn_reflns_limit_l_max 24
_diffrn_reflns_limit_l_min -24
_diffrn_reflns_number 50624
_diffrn_reflns_point_group_measured_fraction_full 0.999
_diffrn_reflns_point_group_measured_fraction_max 0.987
_diffrn_reflns_theta_full 26.000
_diffrn_reflns_theta_max 28.548
_diffrn_reflns_theta_min 1.854
_diffrn_standards_number 0
_exptl_absorpt_coefficient_mu 0.904
_exptl_absorpt_correction_T_max 0.7457
_exptl_absorpt_correction_T_min 0.6342
_exptl_absorpt_correction_type multi-scan
_exptl_absorpt_process_details
;
SADABS-2008/1 (Bruker,2008) was used for absorption correction.
wR2(int) was 0.0688 before and 0.0562 after correction.
The Ratio of minimum to maximum transmission is 0.8505.
The \l/2 correction factor is 0.0015.
;
_exptl_crystal_colour purple
_exptl_crystal_density_diffrn 1.232
_exptl_crystal_description BLOCK
_exptl_crystal_F_000 1072
_exptl_crystal_size_max 0.4
_exptl_crystal_size_mid 0.24
_exptl_crystal_size_min 0.2
_refine_diff_density_max 0.384
_refine_diff_density_min -0.299
_refine_diff_density_rms 0.056
_refine_ls_extinction_method none
_refine_ls_goodness_of_fit_ref 1.039
_refine_ls_hydrogen_treatment mixed
_refine_ls_matrix_type full
_refine_ls_number_parameters 364
_refine_ls_number_reflns 7045
_refine_ls_number_restraints 0
_refine_ls_restrained_S_all 1.039
_refine_ls_R_factor_all 0.0490
_refine_ls_R_factor_gt 0.0331
_refine_ls_shift/su_max 0.001
_refine_ls_shift/su_mean 0.000
_refine_ls_structure_factor_coef Fsqd
_refine_ls_weighting_details 'w=1/[\s^2^(Fo^2^)+(0.0519P)^2^+0.0935P] where P=(Fo^2^+2Fc^2^)/3'
_refine_ls_weighting_scheme calc
_refine_ls_wR_factor_gt 0.0862
_refine_ls_wR_factor_ref 0.0934
_reflns_Friedel_coverage 0.000
_reflns_number_gt 5508
_reflns_number_total 7045
_reflns_threshold_expression 'I > 2\s(I)'
_cod_data_source_file c6dt02855a2.cif
_cod_data_source_block 5285
_cod_depositor_comments 'Adding full bibliography for 7040371--7040379.cif.'
_cod_database_code 7040375
_shelx_space_group_comment
;
The symmetry employed for this shelxl refinement is uniquely defined
by the following loop, which should always be used as a source of
symmetry information in preference to the above space-group names.
They are only intended as comments.
;
_shelx_estimated_absorpt_t_max 0.840
_shelx_estimated_absorpt_t_min 0.714
_olex2_refinement_description
;
1. Fixed Uiso
 At 1.2 times of:
  All B(H) groups, All C(H) groups
 At 1.5 times of:
  All C(H,H,H) groups
2.a Idealised Me refined as rotating group:
 C101(H10A,H10B,H10C), C102(H10D,H10E,H10F), C103(H10G,H10H,H10I), C201(H20A,
 H20B,H20C), C202(H20D,H20E,H20F), C203(H20G,H20H,H20I)
;
_shelx_shelxl_version_number 2014/7
_olex2_submission_special_instructions 'No special instructions were received'

loop_
_space_group_symop_operation_xyz
'x, y, z'
'-x+1/2, y+1/2, -z+1/2'
'-x, -y, -z'
'x-1/2, -y-1/2, z-1/2'

loop_
_atom_site_label
_atom_site_type_symbol
_atom_site_fract_x
_atom_site_fract_y
_atom_site_fract_z
_atom_site_U_iso_or_equiv
_atom_site_adp_type
_atom_site_occupancy
_atom_site_site_symmetry_order
_atom_site_calc_flag
_atom_site_refinement_flags_posn
C1 C 0.61823(14) 0.25153(12) 0.13191(9) 0.0224(3) Uani 1 1 d .
Cl1 Cl 0.68603(4) 0.48615(3) 0.24193(3) 0.03275(11) Uani 1 1 d .
P1 P 0.75711(4) 0.31276(3) 0.34731(2) 0.02439(11) Uani 1 1 d .
C2 C 0.62363(15) 0.19441(12) 0.20834(9) 0.0221(3) Uani 1 1 d .
H2 H 0.6988(17) 0.1644(12) 0.2269(10) 0.027 Uiso 1 1 d R
P2 P 0.34814(4) 0.42663(4) 0.24967(3) 0.03486(13) Uani 1 1 d .
Ni3 Ni 0.63270(2) 0.33428(2) 0.24341(2) 0.02122(7) Uani 1 1 d .
B4 B 0.51714(17) 0.34063(14) 0.13685(11) 0.0248(4) Uani 1 1 d .
H4 H 0.5280(16) 0.4061(13) 0.1074(10) 0.030 Uiso 1 1 d R
B5 B 0.48471(18) 0.23511(16) 0.07761(11) 0.0286(4) Uani 1 1 d .
H5 H 0.4852(16) 0.2398(14) 0.0204(11) 0.034 Uiso 1 1 d R
B6 B 0.55834(18) 0.13751(15) 0.12477(11) 0.0275(4) Uani 1 1 d .
H6 H 0.6050(16) 0.0815(13) 0.1024(10) 0.033 Uiso 1 1 d R
B7 B 0.51464(17) 0.23032(14) 0.26678(11) 0.0245(4) Uani 1 1 d .
H7 H 0.5248(16) 0.2113(13) 0.3229(10) 0.029 Uiso 1 1 d R
B8 B 0.43956(17) 0.32399(14) 0.21561(11) 0.0260(4) Uani 1 1 d .
B9 B 0.37325(18) 0.27845(16) 0.12867(12) 0.0320(5) Uani 1 1 d .
H9 H 0.2912(18) 0.3126(13) 0.1013(11) 0.038 Uiso 1 1 d R
B10 B 0.40386(19) 0.15228(16) 0.12522(12) 0.0325(5) Uani 1 1 d .
H10 H 0.3402(17) 0.0989(14) 0.0948(11) 0.039 Uiso 1 1 d R
B11 B 0.49904(18) 0.12495(15) 0.21047(12) 0.0282(4) Uani 1 1 d .
H11 H 0.5043(16) 0.0572(14) 0.2363(10) 0.034 Uiso 1 1 d R
B12 B 0.37615(18) 0.20672(16) 0.20919(12) 0.0304(4) Uani 1 1 d .
H12 H 0.2979(17) 0.1933(13) 0.2334(11) 0.036 Uiso 1 1 d R
C101 C 0.78275(18) 0.19021(13) 0.38062(11) 0.0371(5) Uani 1 1 d .
H10A H 0.7055 0.1587 0.3835 0.056 Uiso 1 1 calc GR
H10B H 0.8299 0.1912 0.4302 0.056 Uiso 1 1 calc GR
H10C H 0.8267 0.1545 0.3462 0.056 Uiso 1 1 calc GR
C102 C 0.90939(16) 0.35967(15) 0.35179(11) 0.0368(5) Uani 1 1 d .
H10D H 0.9576 0.3158 0.3254 0.055 Uiso 1 1 calc GR
H10E H 0.9453 0.3650 0.4040 0.055 Uiso 1 1 calc GR
H10F H 0.9071 0.4234 0.3284 0.055 Uiso 1 1 calc GR
C103 C 0.69944(18) 0.37286(15) 0.42366(10) 0.0381(5) Uani 1 1 d .
H10G H 0.6940 0.4422 0.4138 0.057 Uiso 1 1 calc GR
H10H H 0.7535 0.3613 0.4699 0.057 Uiso 1 1 calc GR
H10I H 0.6195 0.3476 0.4287 0.057 Uiso 1 1 calc GR
C201 C 0.41252(19) 0.48294(16) 0.33442(13) 0.0475(5) Uani 1 1 d .
H20A H 0.4187 0.4358 0.3750 0.071 Uiso 1 1 calc GR
H20B H 0.3614 0.5366 0.3459 0.071 Uiso 1 1 calc GR
H20C H 0.4927 0.5072 0.3288 0.071 Uiso 1 1 calc GR
C202 C 0.3277(3) 0.51887(19) 0.18077(15) 0.0869(11) Uani 1 1 d .
H20D H 0.4055 0.5481 0.1754 0.130 Uiso 1 1 calc GR
H20E H 0.2736 0.5683 0.1959 0.130 Uiso 1 1 calc GR
H20F H 0.2928 0.4910 0.1331 0.130 Uiso 1 1 calc GR
C203 C 0.20210(18) 0.3865(2) 0.26811(16) 0.0651(8) Uani 1 1 d .
H20G H 0.1606 0.3544 0.2238 0.098 Uiso 1 1 calc GR
H20H H 0.1549 0.4421 0.2806 0.098 Uiso 1 1 calc GR
H20I H 0.2116 0.3412 0.3100 0.098 Uiso 1 1 calc GR
C1' C 0.72985(14) 0.26454(12) 0.09337(9) 0.0243(3) Uani 1 1 d .
C2' C 0.78913(16) 0.37441(14) 0.09228(10) 0.0303(4) Uani 1 1 d .
H2' H 0.7478(17) 0.4227(14) 0.1172(11) 0.036 Uiso 1 1 d R
B3' B 0.86418(18) 0.29008(16) 0.14900(12) 0.0303(4) Uani 1 1 d .
H3' H 0.8614(17) 0.2959(14) 0.2051(11) 0.036 Uiso 1 1 d R
B4' B 0.84215(19) 0.18150(16) 0.09791(13) 0.0323(5) Uani 1 1 d .
H4' H 0.8327(17) 0.1198(15) 0.1286(11) 0.039 Uiso 1 1 d R
B5' B 0.7509(2) 0.20642(17) 0.01224(12) 0.0358(5) Uani 1 1 d .
H5' H 0.6803(19) 0.1549(14) -0.0119(12) 0.043 Uiso 1 1 d R
B6' B 0.7131(2) 0.33072(17) 0.01089(12) 0.0360(5) Uani 1 1 d .
H6' H 0.6258(18) 0.3637(15) -0.0075(11) 0.043 Uiso 1 1 d R
B7' B 0.9411(2) 0.37278(18) 0.09794(13) 0.0373(5) Uani 1 1 d .
H7' H 0.9924(18) 0.4298(15) 0.1325(12) 0.045 Uiso 1 1 d R
B8' B 0.9783(2) 0.24894(17) 0.10008(14) 0.0373(5) Uani 1 1 d .
H8' H 1.0571(18) 0.2255(15) 0.1307(11) 0.045 Uiso 1 1 d R
B9' B 0.9080(2) 0.19727(19) 0.01493(14) 0.0418(6) Uani 1 1 d .
H9' H 0.9411(19) 0.1357(16) -0.0071(12) 0.050 Uiso 1 1 d R
B10' B 0.8278(2) 0.2890(2) -0.03853(13) 0.0452(6) Uani 1 1 d .
H10' H 0.815(2) 0.2901(15) -0.0967(13) 0.054 Uiso 1 1 d R
B11' B 0.8488(2) 0.39741(19) 0.01330(14) 0.0414(6) Uani 1 1 d .
H11' H 0.8451(18) 0.4724(15) -0.0076(12) 0.050 Uiso 1 1 d R
B12' B 0.9695(2) 0.31499(19) 0.01526(15) 0.0442(6) Uani 1 1 d .
H12' H 1.046(2) 0.3373(15) -0.0082(13) 0.053 Uiso 1 1 d R

loop_
_atom_site_aniso_label
_atom_site_aniso_U_11
_atom_site_aniso_U_22
_atom_site_aniso_U_33
_atom_site_aniso_U_23
_atom_site_aniso_U_13
_atom_site_aniso_U_12
C1 0.0251(8) 0.0231(8) 0.0187(8) 0.0000(6) 0.0016(6) -0.0006(6)
Cl1 0.0432(3) 0.0216(2) 0.0331(2) -0.00035(17) 0.00395(19) -0.00427(18)
P1 0.0262(2) 0.0263(2) 0.0200(2) -0.00049(17) 0.00059(18) -0.00122(17)
C2 0.0226(8) 0.0218(8) 0.0217(8) 0.0014(7) 0.0022(7) -0.0006(6)
P2 0.0332(3) 0.0373(3) 0.0340(3) 0.0003(2) 0.0042(2) 0.0129(2)
Ni3 0.02290(12) 0.02039(12) 0.01994(12) 0.00100(8) 0.00129(8) -0.00032(8)
B4 0.0248(9) 0.0276(10) 0.0207(9) 0.0028(8) -0.0017(8) 0.0030(8)
B5 0.0275(10) 0.0349(11) 0.0216(10) -0.0014(8) -0.0038(8) -0.0016(8)
B6 0.0293(10) 0.0257(10) 0.0274(10) -0.0035(8) 0.0036(8) -0.0027(8)
B7 0.0231(9) 0.0263(10) 0.0246(10) 0.0015(8) 0.0050(8) -0.0016(7)
B8 0.0224(9) 0.0290(10) 0.0265(10) 0.0002(8) 0.0024(8) 0.0031(7)
B9 0.0256(10) 0.0365(12) 0.0319(11) 0.0026(9) -0.0033(9) 0.0002(9)
B10 0.0278(10) 0.0380(12) 0.0305(11) -0.0023(9) -0.0010(9) -0.0060(9)
B11 0.0265(10) 0.0270(10) 0.0310(11) 0.0008(9) 0.0032(8) -0.0043(8)
B12 0.0221(9) 0.0356(11) 0.0331(11) -0.0009(9) 0.0026(8) -0.0039(8)
C101 0.0421(11) 0.0325(10) 0.0329(10) 0.0037(8) -0.0091(9) 0.0007(8)
C102 0.0306(10) 0.0456(12) 0.0323(10) 0.0025(9) -0.0027(8) -0.0077(8)
C103 0.0446(11) 0.0462(12) 0.0238(9) -0.0057(9) 0.0057(8) 0.0044(9)
C201 0.0429(12) 0.0511(14) 0.0495(13) -0.0162(11) 0.0102(10) 0.0030(10)
C202 0.151(3) 0.0621(18) 0.0503(16) 0.0196(13) 0.0251(18) 0.0680(19)
C203 0.0281(11) 0.0774(18) 0.090(2) -0.0274(16) 0.0099(12) 0.0076(11)
C1' 0.0266(8) 0.0257(9) 0.0208(8) -0.0002(7) 0.0043(7) -0.0012(7)
C2' 0.0337(10) 0.0289(9) 0.0294(10) 0.0011(8) 0.0081(8) -0.0028(8)
B3' 0.0273(10) 0.0356(12) 0.0277(11) -0.0002(9) 0.0030(8) -0.0027(8)
B4' 0.0296(11) 0.0322(11) 0.0363(12) -0.0020(9) 0.0094(9) 0.0038(9)
B5' 0.0421(13) 0.0400(13) 0.0272(11) -0.0078(9) 0.0119(10) -0.0055(10)
B6' 0.0427(13) 0.0428(13) 0.0229(10) 0.0077(9) 0.0054(9) -0.0044(10)
B7' 0.0342(11) 0.0426(13) 0.0369(12) -0.0025(10) 0.0115(10) -0.0104(10)
B8' 0.0316(11) 0.0411(13) 0.0409(13) -0.0017(10) 0.0113(10) -0.0017(10)
B9' 0.0433(13) 0.0454(14) 0.0407(13) -0.0106(11) 0.0199(11) -0.0047(11)
B10' 0.0530(15) 0.0609(17) 0.0238(11) -0.0025(11) 0.0131(11) -0.0129(13)
B11' 0.0469(14) 0.0434(14) 0.0357(13) 0.0080(11) 0.0118(11) -0.0069(11)
B12' 0.0430(14) 0.0535(15) 0.0399(14) -0.0032(11) 0.0194(11) -0.0098(11)

loop_
_atom_type_symbol
_atom_type_description
_atom_type_scat_dispersion_real
_atom_type_scat_dispersion_imag
_atom_type_scat_source
C C 0.0033 0.0016 'International Tables Vol C Tables 4.2.6.8 and 6.1.1.4'
H H 0.0000 0.0000 'International Tables Vol C Tables 4.2.6.8 and 6.1.1.4'
B B 0.0013 0.0007 'International Tables Vol C Tables 4.2.6.8 and 6.1.1.4'
Cl Cl 0.1484 0.1585 'International Tables Vol C Tables 4.2.6.8 and 6.1.1.4'
Ni Ni 0.3393 1.1124 'International Tables Vol C Tables 4.2.6.8 and 6.1.1.4'
P P 0.1023 0.0942 'International Tables Vol C Tables 4.2.6.8 and 6.1.1.4'

loop_
_geom_angle_atom_site_label_1
_geom_angle_atom_site_label_2
_geom_angle_atom_site_label_3
_geom_angle
C2 C1 Ni3 59.76(8)
C2 C1 B4 105.47(13)
C2 C1 B5 111.48(14)
C2 C1 B6 64.87(11)
B4 C1 Ni3 63.85(8)
B4 C1 B5 65.16(11)
B4 C1 B6 114.75(14)
B5 C1 Ni3 121.83(11)
B5 C1 B6 61.65(11)
B6 C1 Ni3 120.33(11)
C1' C1 C2 121.29(13)
C1' C1 Ni3 112.02(10)
C1' C1 B4 122.50(14)
C1' C1 B5 117.93(14)
C1' C1 B6 114.36(14)
C101 P1 Ni3 117.65(6)
C101 P1 C102 102.32(9)
C102 P1 Ni3 118.25(6)
C103 P1 Ni3 109.78(7)
C103 P1 C101 103.62(10)
C103 P1 C102 103.38(10)
C1 C2 H2 116.8(11)
C1 C2 Ni3 77.95(9)
C1 C2 B6 61.06(11)
C1 C2 B7 115.20(13)
C1 C2 B11 111.45(13)
Ni3 C2 H2 107.3(10)
B6 C2 H2 110.4(11)
B6 C2 Ni3 133.29(11)
B6 C2 B7 112.91(13)
B7 C2 H2 123.5(11)
B7 C2 Ni3 64.00(8)
B11 C2 H2 115.7(10)
B11 C2 Ni3 122.54(12)
B11 C2 B6 61.36(11)
B11 C2 B7 61.05(11)
C201 P2 B8 115.52(10)
C201 P2 C203 104.46(12)
C202 P2 B8 109.57(11)
C202 P2 C201 106.69(13)
C202 P2 C203 108.40(15)
C203 P2 B8 111.83(11)
Cl1 Ni3 C1 117.05(4)
Cl1 Ni3 P1 89.852(18)
P1 Ni3 C1 129.79(4)
C2 Ni3 C1 42.29(6)
C2 Ni3 Cl1 155.92(5)
C2 Ni3 P1 97.83(5)
C2 Ni3 B4 76.33(7)
C2 Ni3 B7 52.10(7)
C2 Ni3 B8 81.84(7)
B4 Ni3 C1 44.09(7)
B4 Ni3 Cl1 94.69(5)
B4 Ni3 P1 173.77(5)
B7 Ni3 C1 81.84(7)
B7 Ni3 Cl1 150.22(6)
B7 Ni3 P1 94.75(6)
B7 Ni3 B4 83.41(8)
B7 Ni3 B8 48.94(7)
B8 Ni3 C1 79.19(7)
B8 Ni3 Cl1 109.12(5)
B8 Ni3 P1 133.60(6)
B8 Ni3 B4 48.45(8)
C1 B4 Ni3 72.05(8)
C1 B4 H4 118.3(10)
C1 B4 B5 57.60(10)
C1 B4 B8 110.58(13)
C1 B4 B9 104.18(14)
Ni3 B4 H4 112.4(10)
B5 B4 Ni3 122.51(11)
B5 B4 H4 114.6(10)
B8 B4 Ni3 65.39(9)
B8 B4 H4 127.6(10)
B8 B4 B5 106.62(14)
B8 B4 B9 58.68(11)
B9 B4 Ni3 118.07(12)
B9 B4 H4 121.4(10)
B9 B4 B5 57.72(12)
C1 B5 B4 57.24(10)
C1 B5 H5 116.6(10)
C1 B5 B6 59.78(11)
C1 B5 B9 106.63(14)
C1 B5 B10 106.15(14)
B4 B5 H5 120.6(11)
B6 B5 B4 106.87(13)
B6 B5 H5 118.1(11)
B6 B5 B9 109.37(15)
B6 B5 B10 59.78(12)
B9 B5 B4 61.09(12)
B9 B5 H5 127.0(10)
B9 B5 B10 61.03(13)
B10 B5 B4 108.17(15)
B10 B5 H5 127.0(11)
C1 B6 C2 54.07(9)
C1 B6 B5 58.57(11)
C1 B6 H6 120.0(10)
C1 B6 B10 105.72(15)
C1 B6 B11 102.32(14)
C2 B6 H6 119.1(10)
C2 B6 B11 57.32(10)
B5 B6 C2 100.75(14)
B5 B6 H6 127.9(10)
B5 B6 B11 107.11(15)
B10 B6 C2 103.96(14)
B10 B6 B5 60.43(12)
B10 B6 H6 129.5(10)
B10 B6 B11 61.28(12)
B11 B6 H6 122.0(10)
C2 B7 Ni3 63.90(8)
C2 B7 H7 120.7(10)
Ni3 B7 H7 113.1(10)
B8 B7 C2 102.31(13)
B8 B7 Ni3 69.24(9)
B8 B7 H7 133.5(10)
B8 B7 B11 107.69(14)
B8 B7 B12 60.31(12)
B11 B7 C2 57.02(11)
B11 B7 Ni3 118.63(13)
B11 B7 H7 109.9(10)
B11 B7 B12 60.15(12)
B12 B7 C2 102.43(14)
B12 B7 Ni3 123.27(13)
B12 B7 H7 119.8(10)
P2 B8 Ni3 116.23(10)
B4 B8 P2 120.28(13)
B4 B8 Ni3 66.16(9)
B7 B8 P2 128.85(14)
B7 B8 Ni3 61.82(9)
B7 B8 B4 105.53(14)
B7 B8 B9 108.85(14)
B7 B8 B12 60.89(11)
B9 B8 P2 111.98(12)
B9 B8 Ni3 121.42(13)
B9 B8 B4 61.74(12)
B9 B8 B12 59.70(12)
B12 B8 P2 118.52(13)
B12 B8 Ni3 117.19(12)
B12 B8 B4 107.54(14)
B4 B9 H9 121.1(10)
B5 B9 B4 61.19(12)
B5 B9 B8 110.21(14)
B5 B9 H9 121.7(11)
B5 B9 B10 59.52(12)
B5 B9 B12 107.82(15)
B8 B9 B4 59.58(11)
B8 B9 H9 118.6(10)
B8 B9 B10 108.74(14)
B10 B9 B4 107.10(14)
B10 B9 H9 124.2(10)
B12 B9 B4 106.38(14)
B12 B9 B8 60.37(12)
B12 B9 H9 122.7(11)
B12 B9 B10 59.54(12)
B5 B10 B9 59.45(13)
B5 B10 H10 121.8(10)
B5 B10 B11 105.76(14)
B5 B10 B12 107.75(15)
B6 B10 B5 59.79(12)
B6 B10 B9 108.10(15)
B6 B10 H10 119.2(10)
B6 B10 B11 60.14(12)
B6 B10 B12 110.12(14)
B9 B10 H10 123.4(10)
B9 B10 B11 105.78(14)
B11 B10 H10 123.4(10)
B12 B10 B9 59.53(13)
B12 B10 H10 122.2(10)
B12 B10 B11 60.18(12)
C2 B11 B6 61.32(11)
C2 B11 B7 61.93(11)
C2 B11 B10 104.94(14)
C2 B11 H11 121.3(10)
C2 B11 B12 106.06(14)
B6 B11 B7 113.61(14)
B6 B11 B10 58.58(12)
B6 B11 H11 118.2(10)
B6 B11 B12 107.81(15)
B7 B11 B10 108.72(14)
B7 B11 H11 119.0(10)
B7 B11 B12 60.10(11)
B10 B11 H11 124.4(10)
B12 B11 B10 58.94(12)
B12 B11 H11 124.9(10)
B7 B12 B11 59.75(11)
B7 B12 H12 120.1(11)
B8 B12 B7 58.80(11)
B8 B12 B11 106.19(14)
B8 B12 H12 119.1(10)
B9 B12 B7 107.36(14)
B9 B12 B8 59.93(12)
B9 B12 B10 60.93(13)
B9 B12 B11 107.37(15)
B9 B12 H12 121.5(11)
B10 B12 B7 110.02(15)
B10 B12 B8 109.51(16)
B10 B12 B11 60.88(12)
B10 B12 H12 122.6(11)
B11 B12 H12 124.8(10)
P1 C101 H10A 109.5
P1 C101 H10B 109.5
P1 C101 H10C 109.5
H10A C101 H10B 109.5
H10A C101 H10C 109.5
H10B C101 H10C 109.5
P1 C102 H10D 109.5
P1 C102 H10E 109.5
P1 C102 H10F 109.5
H10D C102 H10E 109.5
H10D C102 H10F 109.5
H10E C102 H10F 109.5
P1 C103 H10G 109.5
P1 C103 H10H 109.5
P1 C103 H10I 109.5
H10G C103 H10H 109.5
H10G C103 H10I 109.5
H10H C103 H10I 109.5
P2 C201 H20A 109.5
P2 C201 H20B 109.5
P2 C201 H20C 109.5
H20A C201 H20B 109.5
H20A C201 H20C 109.5
H20B C201 H20C 109.5
P2 C202 H20D 109.5
P2 C202 H20E 109.5
P2 C202 H20F 109.5
H20D C202 H20E 109.5
H20D C202 H20F 109.5
H20E C202 H20F 109.5
P2 C203 H20G 109.5
P2 C203 H20H 109.5
P2 C203 H20I 109.5
H20G C203 H20H 109.5
H20G C203 H20I 109.5
H20H C203 H20I 109.5
C1 C1' C2' 117.94(14)
C1 C1' B3' 117.58(13)
C1 C1' B4' 123.17(14)
C1 C1' B5' 123.42(14)
C1 C1' B6' 116.97(14)
C2' C1' B3' 60.11(11)
C2' C1' B4' 108.97(14)
C2' C1' B5' 108.56(14)
C2' C1' B6' 60.31(11)
B3' C1' B6' 112.09(14)
B4' C1' B3' 61.88(12)
B4' C1' B5' 62.50(12)
B4' C1' B6' 113.12(15)
B5' C1' B3' 112.54(14)
B5' C1' B6' 61.72(12)
C1' C2' H2' 114.4(12)
C1' C2' B3' 62.02(11)
C1' C2' B6' 62.07(11)
C1' C2' B7' 112.84(15)
C1' C2' B11' 112.82(15)
B3' C2' H2' 115.2(12)
B3' C2' B6' 115.19(15)
B6' C2' H2' 115.7(12)
B7' C2' H2' 121.8(12)
B7' C2' B3' 62.71(13)
B7' C2' B6' 115.44(16)
B11' C2' H2' 122.5(12)
B11' C2' B3' 114.81(16)
B11' C2' B6' 63.07(13)
B11' C2' B7' 62.85(13)
C1' B3' H3' 116.9(11)
C1' B3' B4' 58.14(11)
C1' B3' B7' 106.06(15)
C1' B3' B8' 106.20(15)
C2' B3' C1' 57.88(11)
C2' B3' H3' 117.8(11)
C2' B3' B4' 104.25(15)
C2' B3' B7' 58.46(12)
C2' B3' B8' 104.84(16)
B4' B3' H3' 124.4(11)
B4' B3' B7' 108.85(16)
B7' B3' H3' 123.3(11)
B8' B3' H3' 130.5(11)
B8' B3' B4' 61.16(13)
B8' B3' B7' 60.31(13)
C1' B4' B3' 59.99(11)
C1' B4' H4' 117.3(11)
C1' B4' B5' 59.22(11)
C1' B4' B8' 105.85(15)
C1' B4' B9' 105.40(16)
B3' B4' H4' 116.2(11)
B3' B4' B5' 108.39(15)
B3' B4' B8' 58.88(13)
B3' B4' B9' 107.04(16)
B5' B4' H4' 122.8(11)
B5' B4' B8' 108.04(16)
B8' B4' H4' 124.7(11)
B9' B4' H4' 129.9(11)
B9' B4' B5' 59.56(13)
B9' B4' B8' 60.17(13)
C1' B5' B4' 58.28(11)
C1' B5' H5' 117.6(11)
C1' B5' B6' 59.76(12)
C1' B5' B9' 105.16(15)
C1' B5' B10' 105.86(16)
B4' B5' H5' 121.0(11)
B4' B5' B6' 108.08(15)
B6' B5' H5' 117.5(10)
B9' B5' B4' 60.19(14)
B9' B5' H5' 128.5(11)
B9' B5' B6' 107.88(17)
B9' B5' B10' 60.26(15)
B10' B5' B4' 108.42(16)
B10' B5' H5' 125.9(11)
B10' B5' B6' 59.67(14)
C1' B6' B5' 58.53(11)
C1' B6' H6' 118.1(11)
C1' B6' B10' 105.05(16)
C1' B6' B11' 105.01(15)
C2' B6' C1' 57.61(11)
C2' B6' B5' 103.94(15)
C2' B6' H6' 116.0(11)
C2' B6' B10' 103.82(17)
C2' B6' B11' 57.82(12)
B5' B6' H6' 127.8(11)
B5' B6' B11' 107.59(18)
B10' B6' B5' 59.87(14)
B10' B6' H6' 132.0(11)
B10' B6' B11' 60.06(14)
B11' B6' H6' 121.4(11)
C2' B7' B3' 58.83(12)
C2' B7' H7' 117.5(10)
C2' B7' B8' 104.30(15)
C2' B7' B11' 58.34(12)
C2' B7' B12' 104.40(16)
B3' B7' H7' 114.6(11)
B8' B7' B3' 59.25(13)
B8' B7' H7' 124.9(11)
B11' B7' B3' 107.91(15)
B11' B7' H7' 123.2(11)
B11' B7' B8' 108.47(17)
B12' B7' B3' 107.74(17)
B12' B7' H7' 131.2(11)
B12' B7' B8' 60.52(14)
B12' B7' B11' 60.20(15)
B3' B8' B4' 59.95(12)
B3' B8' B7' 60.44(13)
B3' B8' H8' 117.7(12)
B3' B8' B9' 107.36(16)
B3' B8' B12' 107.99(17)
B4' B8' H8' 121.1(12)
B7' B8' B4' 108.01(16)
B7' B8' H8' 120.1(12)
B7' B8' B9' 107.17(17)
B7' B8' B12' 59.65(14)
B9' B8' B4' 59.50(13)
B9' B8' H8' 125.9(12)
B12' B8' B4' 107.53(17)
B12' B8' H8' 124.8(12)
B12' B8' B9' 59.64(14)
B4' B9' B8' 60.33(13)
B4' B9' H9' 116.0(12)
B5' B9' B4' 60.25(13)
B5' B9' B8' 108.72(16)
B5' B9' H9' 117.4(12)
B5' B9' B10' 59.93(14)
B5' B9' B12' 108.78(18)
B8' B9' H9' 121.7(12)
B10' B9' B4' 108.21(17)
B10' B9' B8' 108.53(18)
B10' B9' H9' 124.5(12)
B10' B9' B12' 60.63(15)
B12' B9' B4' 108.48(17)
B12' B9' B8' 60.00(14)
B12' B9' H9' 127.0(12)
B5' B10' B9' 59.82(14)
B5' B10' H10' 121.6(12)
B5' B10' B11' 108.37(17)
B5' B10' B12' 107.99(18)
B6' B10' B5' 60.46(13)
B6' B10' B9' 108.16(17)
B6' B10' H10' 119.7(13)
B6' B10' B11' 60.46(14)
B6' B10' B12' 108.37(17)
B9' B10' H10' 123.6(12)
B9' B10' B11' 107.35(18)
B9' B10' B12' 59.75(15)
B11' B10' H10' 120.8(12)
B11' B10' B12' 59.61(14)
B12' B10' H10' 122.6(12)
C2' B11' B6' 59.11(12)
C2' B11' B7' 58.81(12)
C2' B11' B10' 104.36(16)
C2' B11' H11' 117.8(11)
C2' B11' B12' 104.50(17)
B6' B11' H11' 119.2(11)
B7' B11' B6' 108.84(16)
B7' B11' B10' 108.48(18)
B7' B11' H11' 118.1(11)
B7' B11' B12' 59.87(14)
B10' B11' B6' 59.47(14)
B10' B11' H11' 128.4(11)
B12' B11' B6' 108.42(18)
B12' B11' B10' 60.67(15)
B12' B11' H11' 127.5(11)
B7' B12' B8' 59.83(14)
B7' B12' B9' 107.88(17)
B7' B12' B10' 107.79(18)
B7' B12' B11' 59.94(14)
B7' B12' H12' 117.2(12)
B8' B12' B10' 108.01(17)
B8' B12' H12' 122.9(12)
B9' B12' B8' 60.36(14)
B9' B12' B10' 59.62(15)
B9' B12' H12' 127.3(12)
B10' B12' H12' 123.7(12)
B11' B12' B8' 107.72(17)
B11' B12' B9' 107.33(18)
B11' B12' B10' 59.72(15)
B11' B12' H12' 117.8(12)

loop_
_geom_bond_atom_site_label_1
_geom_bond_atom_site_label_2
_geom_bond_distance
C1 C2 1.590(2)
C1 Ni3 2.3106(16)
C1 B4 1.690(3)
C1 B5 1.697(2)
C1 B6 1.718(3)
C1 C1' 1.526(2)
Cl1 Ni3 2.1929(5)
P1 Ni3 2.2105(5)
P1 C101 1.8152(18)
P1 C102 1.8231(18)
P1 C103 1.8079(19)
C2 H2 0.961(18)
C2 Ni3 2.0413(16)
C2 B6 1.777(3)
C2 B7 1.794(3)
C2 B11 1.705(3)
P2 B8 1.907(2)
P2 C201 1.788(2)
P2 C202 1.782(2)
P2 C203 1.806(2)
Ni3 B4 2.1802(18)
Ni3 B7 2.0429(19)
Ni3 B8 2.1670(19)
B4 H4 1.069(18)
B4 B5 1.824(3)
B4 B8 1.784(3)
B4 B9 1.822(3)
B5 H5 1.040(19)
B5 B6 1.750(3)
B5 B9 1.760(3)
B5 B10 1.761(3)
B6 H6 1.048(18)
B6 B10 1.750(3)
B6 B11 1.778(3)
B7 H7 1.041(18)
B7 B8 1.748(3)
B7 B11 1.779(3)
B7 B12 1.785(3)
B8 B9 1.767(3)
B8 B12 1.775(3)
B9 H9 1.095(19)
B9 B10 1.788(3)
B9 B12 1.763(3)
B10 H10 1.122(19)
B10 B11 1.798(3)
B10 B12 1.763(3)
B11 H11 1.049(19)
B11 B12 1.786(3)
B12 H12 1.05(2)
C101 H10A 0.9800
C101 H10B 0.9800
C101 H10C 0.9800
C102 H10D 0.9800
C102 H10E 0.9800
C102 H10F 0.9800
C103 H10G 0.9800
C103 H10H 0.9800
C103 H10I 0.9800
C201 H20A 0.9800
C201 H20B 0.9800
C201 H20C 0.9800
C202 H20D 0.9800
C202 H20E 0.9800
C202 H20F 0.9800
C203 H20G 0.9800
C203 H20H 0.9800
C203 H20I 0.9800
C1' C2' 1.666(2)
C1' B3' 1.737(3)
C1' B4' 1.703(3)
C1' B5' 1.720(3)
C1' B6' 1.743(3)
C2' H2' 0.96(2)
C2' B3' 1.705(3)
C2' B6' 1.713(3)
C2' B7' 1.698(3)
C2' B11' 1.690(3)
B3' H3' 1.02(2)
B3' B4' 1.769(3)
B3' B7' 1.771(3)
B3' B8' 1.749(3)
B4' H4' 1.03(2)
B4' B5' 1.776(3)
B4' B8' 1.790(3)
B4' B9' 1.775(3)
B5' H5' 1.11(2)
B5' B6' 1.776(3)
B5' B9' 1.764(3)
B5' B10' 1.766(3)
B6' H6' 1.09(2)
B6' B10' 1.762(4)
B6' B11' 1.780(3)
B7' H7' 1.12(2)
B7' B8' 1.768(3)
B7' B11' 1.766(3)
B7' B12' 1.765(4)
B8' H8' 1.03(2)
B8' B9' 1.787(3)
B8' B12' 1.781(4)
B9' H9' 1.03(2)
B9' B10' 1.772(4)
B9' B12' 1.774(4)
B10' H10' 1.04(2)
B10' B11' 1.773(4)
B10' B12' 1.790(4)
B11' H11' 1.11(2)
B11' B12' 1.771(4)
B12' H12' 1.06(2)

loop_
_geom_torsion_atom_site_label_1
_geom_torsion_atom_site_label_2
_geom_torsion_atom_site_label_3
_geom_torsion_atom_site_label_4
_geom_torsion
C1 C2 B6 B5 -37.53(13)
C1 C2 B6 B10 -99.47(15)
C1 C2 B6 B11 -141.07(14)
C1 C2 B7 Ni3 -60.90(11)
C1 C2 B7 B8 -1.63(17)
C1 C2 B7 B11 101.62(15)
C1 C2 B7 B12 60.27(17)
C1 C2 B11 B6 36.22(14)
C1 C2 B11 B7 -107.79(14)
C1 C2 B11 B10 -4.24(18)
C1 C2 B11 B12 -65.63(17)
C1 B4 B5 B6 34.87(13)
C1 B4 B5 B9 138.07(15)
C1 B4 B5 B10 97.87(15)
C1 B4 B8 P2 165.28(12)
C1 B4 B8 Ni3 57.73(11)
C1 B4 B8 B7 8.92(18)
C1 B4 B8 B9 -94.46(15)
C1 B4 B8 B12 -54.87(17)
C1 B4 B9 B5 -35.58(13)
C1 B4 B9 B8 105.70(14)
C1 B4 B9 B10 3.63(18)
C1 B4 B9 B12 66.09(17)
C1 B5 B6 C2 35.32(12)
C1 B5 B6 B10 135.38(15)
C1 B5 B6 B11 94.21(14)
C1 B5 B9 B4 35.91(13)
C1 B5 B9 B8 0.8(2)
C1 B5 B9 B10 -99.58(15)
C1 B5 B9 B12 -63.38(18)
C1 B5 B10 B6 -39.19(13)
C1 B5 B10 B9 100.38(15)
C1 B5 B10 B11 1.08(19)
C1 B5 B10 B12 64.20(18)
C1 B6 B10 B5 38.51(13)
C1 B6 B10 B9 2.53(19)
C1 B6 B10 B11 -95.65(14)
C1 B6 B10 B12 -60.83(18)
C1 B6 B11 C2 -31.39(11)
C1 B6 B11 B7 3.08(18)
C1 B6 B11 B10 101.34(15)
C1 B6 B11 B12 67.56(16)
C1 C1' C2' B3' 107.43(16)
C1 C1' C2' B6' -106.77(16)
C1 C1' C2' B7' 145.51(15)
C1 C1' C2' B11' -145.59(16)
C1 C1' B3' C2' -108.03(16)
C1 C1' B3' B4' 114.88(17)
C1 C1' B3' B7' -142.59(16)
C1 C1' B3' B8' 154.36(15)
C1 C1' B4' B3' -106.13(17)
C1 C1' B4' B5' 113.68(17)
C1 C1' B4' B8' -144.46(16)
C1 C1' B4' B9' 152.81(15)
C1 C1' B5' B4' -113.30(18)
C1 C1' B5' B6' 105.19(17)
C1 C1' B5' B9' -152.68(16)
C1 C1' B5' B10' 144.54(17)
C1 C1' B6' C2' 108.37(16)
C1 C1' B6' B5' -115.34(17)
C1 C1' B6' B10' -154.61(15)
C1 C1' B6' B11' 142.97(16)
C2 C1 B4 Ni3 44.11(10)
C2 C1 B4 B5 -106.89(14)
C2 C1 B4 B8 -9.79(17)
C2 C1 B4 B9 -71.25(15)
C2 C1 B5 B4 97.69(15)
C2 C1 B5 B6 -43.03(14)
C2 C1 B5 B9 60.07(18)
C2 C1 B5 B10 -3.84(19)
C2 C1 B6 B5 135.46(15)
C2 C1 B6 B10 96.06(15)
C2 C1 B6 B11 32.77(12)
C2 C1 C1' C2' -109.72(16)
C2 C1 C1' B3' -40.8(2)
C2 C1 C1' B4' 32.1(2)
C2 C1 C1' B5' 108.85(18)
C2 C1 C1' B6' -178.68(14)
C2 B6 B10 B5 94.58(14)
C2 B6 B10 B9 58.60(17)
C2 B6 B10 B11 -39.58(12)
C2 B6 B10 B12 -4.76(19)
C2 B6 B11 B7 34.47(13)
C2 B6 B11 B10 132.72(15)
C2 B6 B11 B12 98.94(15)
C2 B7 B8 P2 -157.91(13)
C2 B7 B8 Ni3 -55.65(9)
C2 B7 B8 B4 -4.31(16)
C2 B7 B8 B9 60.58(16)
C2 B7 B8 B12 97.42(14)
C2 B7 B11 B6 -34.24(13)
C2 B7 B11 B10 -97.34(15)
C2 B7 B11 B12 -131.93(15)
C2 B7 B12 B8 -97.22(14)
C2 B7 B12 B9 -60.64(17)
C2 B7 B12 B10 4.03(18)
C2 B7 B12 B11 39.72(12)
C2 B11 B12 B7 -43.09(13)
C2 B11 B12 B8 -5.63(18)
C2 B11 B12 B9 57.25(17)
C2 B11 B12 B10 98.04(15)
P2 B8 B9 B4 113.60(14)
P2 B8 B9 B5 149.33(13)
P2 B8 B9 B10 -147.14(13)
P2 B8 B9 B12 -111.13(14)
P2 B8 B12 B7 -120.96(16)
P2 B8 B12 B9 100.12(15)
P2 B8 B12 B10 136.92(14)
P2 B8 B12 B11 -158.85(13)
Ni3 C1 C2 B6 156.81(11)
Ni3 C1 C2 B7 53.42(11)
Ni3 C1 C2 B11 120.47(13)
Ni3 C1 B4 B5 -151.00(12)
Ni3 C1 B4 B8 -53.90(11)
Ni3 C1 B4 B9 -115.36(13)
Ni3 C1 B5 B4 30.81(12)
Ni3 C1 B5 B6 -109.91(14)
Ni3 C1 B5 B9 -6.81(19)
Ni3 C1 B5 B10 -70.72(17)
Ni3 C1 B6 C2 -23.22(11)
Ni3 C1 B6 B5 112.24(14)
Ni3 C1 B6 B10 72.85(15)
Ni3 C1 B6 B11 9.56(17)
Ni3 C1 C1' C2' -42.67(16)
Ni3 C1 C1' B3' 26.27(17)
Ni3 C1 C1' B4' 99.18(16)
Ni3 C1 C1' B5' 175.91(13)
Ni3 C1 C1' B6' -111.62(13)
Ni3 C2 B6 C1 31.95(15)
Ni3 C2 B6 B5 -5.6(2)
Ni3 C2 B6 B10 -67.53(19)
Ni3 C2 B6 B11 -109.12(17)
Ni3 C2 B7 B8 59.28(10)
Ni3 C2 B7 B11 162.53(12)
Ni3 C2 B7 B12 121.17(13)
Ni3 C2 B11 B6 125.34(14)
Ni3 C2 B11 B7 -18.67(13)
Ni3 C2 B11 B10 84.88(16)
Ni3 C2 B11 B12 23.49(18)
Ni3 B4 B5 C1 -33.15(13)
Ni3 B4 B5 B6 1.7(2)
Ni3 B4 B5 B9 104.92(15)
Ni3 B4 B5 B10 64.71(18)
Ni3 B4 B8 P2 107.55(12)
Ni3 B4 B8 B7 -48.81(10)
Ni3 B4 B8 B9 -152.19(12)
Ni3 B4 B8 B12 -112.60(12)
Ni3 B4 B9 B5 -112.55(14)
Ni3 B4 B9 B8 28.73(12)
Ni3 B4 B9 B10 -73.34(17)
Ni3 B4 B9 B12 -10.88(19)
Ni3 B7 B8 P2 -102.26(15)
Ni3 B7 B8 B4 51.34(11)
Ni3 B7 B8 B9 116.23(14)
Ni3 B7 B8 B12 153.07(13)
Ni3 B7 B11 C2 17.89(12)
Ni3 B7 B11 B6 -16.35(19)
Ni3 B7 B11 B10 -79.45(16)
Ni3 B7 B11 B12 -114.04(15)
Ni3 B7 B12 B8 -30.43(14)
Ni3 B7 B12 B9 6.2(2)
Ni3 B7 B12 B10 70.81(19)
Ni3 B7 B12 B11 106.51(16)
Ni3 B8 B9 B4 -30.01(13)
Ni3 B8 B9 B5 5.7(2)
Ni3 B8 B9 B10 69.25(18)
Ni3 B8 B9 B12 105.26(15)
Ni3 B8 B12 B7 26.67(13)
Ni3 B8 B12 B9 -112.25(15)
Ni3 B8 B12 B10 -75.45(17)
Ni3 B8 B12 B11 -11.22(19)
B4 C1 C2 Ni3 -46.32(10)
B4 C1 C2 B6 110.49(14)
B4 C1 C2 B7 7.10(17)
B4 C1 C2 B11 74.15(16)
B4 C1 B5 B6 -140.72(15)
B4 C1 B5 B9 -37.62(14)
B4 C1 B5 B10 -101.53(16)
B4 C1 B6 C2 -96.21(15)
B4 C1 B6 B5 39.25(14)
B4 C1 B6 B10 -0.15(19)
B4 C1 B6 B11 -63.44(16)
B4 C1 C1' C2' 29.5(2)
B4 C1 C1' B3' 98.45(18)
B4 C1 C1' B4' 171.36(15)
B4 C1 C1' B5' -111.91(18)
B4 C1 C1' B6' -39.4(2)
B4 B5 B6 C1 -33.81(13)
B4 B5 B6 C2 1.51(18)
B4 B5 B6 B10 101.57(16)
B4 B5 B6 B11 60.40(17)
B4 B5 B9 B8 -35.08(13)
B4 B5 B9 B10 -135.49(14)
B4 B5 B9 B12 -99.28(15)
B4 B5 B10 B6 -99.33(14)
B4 B5 B10 B9 40.23(13)
B4 B5 B10 B11 -59.06(18)
B4 B5 B10 B12 4.05(18)
B4 B8 B9 B5 35.73(14)
B4 B8 B9 B10 99.26(16)
B4 B8 B9 B12 135.27(14)
B4 B8 B12 B7 98.36(15)
B4 B8 B12 B9 -40.55(13)
B4 B8 B12 B10 -3.76(18)
B4 B8 B12 B11 60.47(17)
B4 B9 B10 B5 -39.99(13)
B4 B9 B10 B6 -3.86(19)
B4 B9 B10 B11 59.26(18)
B4 B9 B10 B12 99.29(15)
B4 B9 B12 B7 3.15(19)
B4 B9 B12 B8 39.24(13)
B4 B9 B12 B10 -100.53(16)
B4 B9 B12 B11 -59.76(18)
B5 C1 C2 Ni3 -115.25(12)
B5 C1 C2 B6 41.56(14)
B5 C1 C2 B7 -61.83(17)
B5 C1 C2 B11 5.22(19)
B5 C1 B4 Ni3 151.00(12)
B5 C1 B4 B8 97.10(15)
B5 C1 B4 B9 35.64(13)
B5 C1 B6 C2 -135.46(15)
B5 C1 B6 B10 -39.40(14)
B5 C1 B6 B11 -102.68(15)
B5 C1 C1' C2' 106.45(17)
B5 C1 C1' B3' 175.39(15)
B5 C1 C1' B4' -111.70(18)
B5 C1 C1' B5' -35.0(2)
B5 C1 C1' B6' 37.5(2)
B5 B4 B8 P2 -133.76(13)
B5 B4 B8 Ni3 118.69(12)
B5 B4 B8 B7 69.89(16)
B5 B4 B8 B9 -33.49(13)
B5 B4 B8 B12 6.10(17)
B5 B4 B9 B8 141.29(14)
B5 B4 B9 B10 39.21(14)
B5 B4 B9 B12 101.67(16)
B5 B6 B10 B9 -35.99(14)
B5 B6 B10 B11 -134.16(15)
B5 B6 B10 B12 -99.34(17)
B5 B6 B11 C2 -91.97(14)
B5 B6 B11 B7 -57.50(18)
B5 B6 B11 B10 40.75(14)
B5 B6 B11 B12 6.98(18)
B5 B9 B10 B6 36.13(14)
B5 B9 B10 B11 99.26(15)
B5 B9 B10 B12 139.28(15)
B5 B9 B12 B7 67.49(18)
B5 B9 B12 B8 103.57(15)
B5 B9 B12 B10 -36.19(14)
B5 B9 B12 B11 4.57(19)
B5 B10 B11 C2 1.74(19)
B5 B10 B11 B6 -40.10(14)
B5 B10 B11 B7 66.67(18)
B5 B10 B11 B12 101.73(16)
B5 B10 B12 B7 -63.11(18)
B5 B10 B12 B8 -0.23(19)
B5 B10 B12 B9 36.15(13)
B5 B10 B12 B11 -98.35(15)
B6 C1 C2 Ni3 -156.81(11)
B6 C1 C2 B7 -103.39(15)
B6 C1 C2 B11 -36.34(14)
B6 C1 B4 Ni3 113.15(12)
B6 C1 B4 B5 -37.85(14)
B6 C1 B4 B8 59.25(17)
B6 C1 B4 B9 -2.21(18)
B6 C1 B5 B4 140.72(15)
B6 C1 B5 B9 103.10(16)
B6 C1 B5 B10 39.19(14)
B6 C1 C1' C2' 175.97(13)
B6 C1 C1' B3' -115.10(16)
B6 C1 C1' B4' -42.2(2)
B6 C1 C1' B5' 34.5(2)
B6 C1 C1' B6' 107.01(16)
B6 C2 B7 Ni3 -128.47(12)
B6 C2 B7 B8 -69.20(16)
B6 C2 B7 B11 34.06(14)
B6 C2 B7 B12 -7.30(17)
B6 C2 B11 B7 -144.01(14)
B6 C2 B11 B10 -40.46(13)
B6 C2 B11 B12 -101.85(15)
B6 B5 B9 B4 99.04(15)
B6 B5 B9 B8 63.97(19)
B6 B5 B9 B10 -36.44(14)
B6 B5 B9 B12 -0.24(19)
B6 B5 B10 B9 139.57(15)
B6 B5 B10 B11 40.27(14)
B6 B5 B10 B12 103.39(16)
B6 B10 B11 C2 41.84(13)
B6 B10 B11 B7 106.77(16)
B6 B10 B11 B12 141.83(16)
B6 B10 B12 B7 0.4(2)
B6 B10 B12 B8 63.32(19)
B6 B10 B12 B9 99.70(16)
B6 B10 B12 B11 -34.80(15)
B6 B11 B12 B7 -107.49(15)
B6 B11 B12 B8 -70.04(17)
B6 B11 B12 B9 -7.15(18)
B6 B11 B12 B10 33.63(14)
B7 C2 B6 C1 107.13(14)
B7 C2 B6 B5 69.60(16)
B7 C2 B6 B10 7.66(18)
B7 C2 B6 B11 -33.94(13)
B7 C2 B11 B6 144.01(14)
B7 C2 B11 B10 103.55(15)
B7 C2 B11 B12 42.16(13)
B7 B8 B9 B4 -97.91(15)
B7 B8 B9 B5 -62.18(19)
B7 B8 B9 B10 1.3(2)
B7 B8 B9 B12 37.36(14)
B7 B8 B12 B9 -138.91(16)
B7 B8 B12 B10 -102.12(16)
B7 B8 B12 B11 -37.89(14)
B7 B11 B12 B8 37.46(13)
B7 B11 B12 B9 100.34(15)
B7 B11 B12 B10 141.13(15)
B8 B4 B5 C1 -104.18(14)
B8 B4 B5 B6 -69.31(17)
B8 B4 B5 B9 33.89(13)
B8 B4 B5 B10 -6.32(17)
B8 B4 B9 B5 -141.29(14)
B8 B4 B9 B10 -102.08(15)
B8 B4 B9 B12 -39.62(14)
B8 B7 B11 C2 93.42(14)
B8 B7 B11 B6 59.18(18)
B8 B7 B11 B10 -3.92(19)
B8 B7 B11 B12 -38.50(14)
B8 B7 B12 B9 36.58(14)
B8 B7 B12 B10 101.24(17)
B8 B7 B12 B11 136.94(15)
B8 B9 B10 B5 -102.92(16)
B8 B9 B10 B6 -66.79(19)
B8 B9 B10 B11 -3.7(2)
B8 B9 B10 B12 36.36(14)
B8 B9 B12 B7 -36.09(14)
B8 B9 B12 B10 -139.77(15)
B8 B9 B12 B11 -99.00(15)
B9 B4 B5 C1 -138.07(15)
B9 B4 B5 B6 -103.21(16)
B9 B4 B5 B10 -40.21(13)
B9 B4 B8 P2 -100.26(15)
B9 B4 B8 Ni3 152.19(12)
B9 B4 B8 B7 103.38(15)
B9 B4 B8 B12 39.59(13)
B9 B5 B6 C1 -98.41(15)
B9 B5 B6 C2 -63.09(16)
B9 B5 B6 B10 36.97(14)
B9 B5 B6 B11 -4.20(18)
B9 B5 B10 B6 -139.57(15)
B9 B5 B10 B11 -99.30(15)
B9 B5 B10 B12 -36.18(13)
B9 B8 B12 B7 138.91(16)
B9 B8 B12 B10 36.79(14)
B9 B8 B12 B11 101.02(16)
B9 B10 B11 C2 -60.28(18)
B9 B10 B11 B6 -102.13(16)
B9 B10 B11 B7 4.64(19)
B9 B10 B11 B12 39.71(14)
B9 B10 B12 B7 -99.26(16)
B9 B10 B12 B8 -36.37(13)
B9 B10 B12 B11 -134.50(14)
B10 B5 B6 C1 -135.38(15)
B10 B5 B6 C2 -100.06(15)
B10 B5 B6 B11 -41.17(14)
B10 B5 B9 B4 135.49(14)
B10 B5 B9 B8 100.41(16)
B10 B5 B9 B12 36.20(14)
B10 B6 B11 C2 -132.72(15)
B10 B6 B11 B7 -98.25(16)
B10 B6 B11 B12 -33.78(14)
B10 B9 B12 B7 103.68(16)
B10 B9 B12 B8 139.77(15)
B10 B9 B12 B11 40.76(13)
B10 B11 B12 B7 -141.13(15)
B10 B11 B12 B8 -103.67(16)
B10 B11 B12 B9 -40.79(14)
B11 C2 B6 C1 141.07(14)
B11 C2 B6 B5 103.54(15)
B11 C2 B6 B10 41.60(13)
B11 C2 B7 Ni3 -162.53(12)
B11 C2 B7 B8 -103.25(14)
B11 C2 B7 B12 -41.36(13)
B11 B6 B10 B5 134.16(15)
B11 B6 B10 B9 98.18(16)
B11 B6 B10 B12 34.82(15)
B11 B7 B8 P2 143.10(15)
B11 B7 B8 Ni3 -114.64(13)
B11 B7 B8 B4 -63.30(16)
B11 B7 B8 B9 1.59(19)
B11 B7 B8 B12 38.43(14)
B11 B7 B12 B8 -136.94(15)
B11 B7 B12 B9 -100.36(16)
B11 B7 B12 B10 -35.70(14)
B11 B10 B12 B7 35.24(14)
B11 B10 B12 B8 98.12(15)
B11 B10 B12 B9 134.50(14)
B12 B7 B8 P2 104.67(18)
B12 B7 B8 Ni3 -153.07(13)
B12 B7 B8 B4 -101.73(15)
B12 B7 B8 B9 -36.84(14)
B12 B7 B11 C2 131.93(15)
B12 B7 B11 B6 97.68(16)
B12 B7 B11 B10 34.59(14)
B12 B8 B9 B4 -135.27(14)
B12 B8 B9 B5 -99.54(16)
B12 B8 B9 B10 -36.01(14)
B12 B9 B10 B5 -139.28(15)
B12 B9 B10 B6 -103.15(16)
B12 B9 B10 B11 -40.02(13)
B12 B10 B11 C2 -99.99(15)
B12 B10 B11 B6 -141.83(16)
B12 B10 B11 B7 -35.06(14)
C1' C1 C2 Ni3 98.84(14)
C1' C1 C2 B6 -104.36(16)
C1' C1 C2 B7 152.26(14)
C1' C1 C2 B11 -140.69(15)
C1' C1 B4 Ni3 -100.52(14)
C1' C1 B4 B5 108.48(16)
C1' C1 B4 B8 -154.42(14)
C1' C1 B4 B9 144.12(15)
C1' C1 B5 B4 -115.14(16)
C1' C1 B5 B6 104.15(16)
C1' C1 B5 B9 -152.76(15)
C1' C1 B5 B10 143.34(15)
C1' C1 B6 C2 114.67(15)
C1' C1 B6 B5 -109.87(15)
C1' C1 B6 B10 -149.27(14)
C1' C1 B6 B11 147.45(13)
C1' C2' B3' B4' 36.63(13)
C1' C2' B3' B7' 140.24(15)
C1' C2' B3' B8' 100.04(15)
C1' C2' B6' B5' -37.39(13)
C1' C2' B6' B10' -99.25(16)
C1' C2' B6' B11' -139.60(16)
C1' C2' B7' B3' -37.80(14)
C1' C2' B7' B8' 1.8(2)
C1' C2' B7' B11' 104.89(17)
C1' C2' B7' B12' 64.46(19)
C1' C2' B11' B6' 38.41(15)
C1' C2' B11' B7' -104.92(17)
C1' C2' B11' B10' -1.8(2)
C1' C2' B11' B12' -64.63(19)
C1' B3' B4' B5' 35.42(14)
C1' B3' B4' B8' 135.82(16)
C1' B3' B4' B9' 98.26(17)
C1' B3' B7' C2' 34.31(13)
C1' B3' B7' B8' -99.78(16)
C1' B3' B7' B11' 1.5(2)
C1' B3' B7' B12' -62.1(2)
C1' B3' B8' B4' -38.05(14)
C1' B3' B8' B7' 99.56(16)
C1' B3' B8' B9' -0.7(2)
C1' B3' B8' B12' 62.21(19)
C1' B4' B5' B6' 34.44(14)
C1' B4' B5' B9' 135.11(16)
C1' B4' B5' B10' 97.63(17)
C1' B4' B8' B3' 38.85(14)
C1' B4' B8' B7' 0.8(2)
C1' B4' B8' B9' -98.94(17)
C1' B4' B8' B12' -62.18(19)
C1' B4' B9' B5' -38.97(14)
C1' B4' B9' B8' 99.71(16)
C1' B4' B9' B10' -1.7(2)
C1' B4' B9' B12' 62.6(2)
C1' B5' B6' C2' 36.95(13)
C1' B5' B6' B10' 135.03(16)
C1' B5' B6' B11' 97.15(16)
C1' B5' B9' B4' 38.46(14)
C1' B5' B9' B8' 1.2(2)
C1' B5' B9' B10' -99.86(17)
C1' B5' B9' B12' -62.6(2)
C1' B5' B10' B6' -39.40(14)
C1' B5' B10' B9' 98.67(17)
C1' B5' B10' B11' -1.1(2)
C1' B5' B10' B12' 62.0(2)
C1' B6' B10' B5' 38.62(14)
C1' B6' B10' B9' 1.2(2)
C1' B6' B10' B11' -98.89(16)
C1' B6' B10' B12' -62.1(2)
C1' B6' B11' C2' -34.52(14)
C1' B6' B11' B7' -1.8(2)
C1' B6' B11' B10' 98.97(18)
C1' B6' B11' B12' 61.7(2)
C2' C1' B3' B4' -137.09(15)
C2' C1' B3' B7' -34.56(14)
C2' C1' B3' B8' -97.61(16)
C2' C1' B4' B3' 38.62(14)
C2' C1' B4' B5' -101.57(15)
C2' C1' B4' B8' 0.29(19)
C2' C1' B4' B9' -62.44(18)
C2' C1' B5' B4' 102.23(15)
C2' C1' B5' B6' -39.29(14)
C2' C1' B5' B9' 62.85(18)
C2' C1' B5' B10' 0.1(2)
C2' C1' B6' B5' 136.30(16)
C2' C1' B6' B10' 97.03(17)
C2' C1' B6' B11' 34.61(14)
C2' B3' B4' C1' -36.51(13)
C2' B3' B4' B5' -1.1(2)
C2' B3' B4' B8' 99.31(16)
C2' B3' B4' B9' 61.75(18)
C2' B3' B7' B8' -134.10(16)
C2' B3' B7' B11' -32.84(16)
C2' B3' B7' B12' -96.42(18)
C2' B3' B8' B4' -98.32(16)
C2' B3' B8' B7' 39.29(14)
C2' B3' B8' B9' -61.0(2)
C2' B3' B8' B12' 1.9(2)
C2' B6' B10' B5' 98.29(16)
C2' B6' B10' B9' 60.8(2)
C2' B6' B10' B11' -39.23(15)
C2' B6' B10' B12' -2.4(2)
C2' B6' B11' B7' 32.67(16)
C2' B6' B11' B10' 133.49(18)
C2' B6' B11' B12' 96.22(18)
C2' B7' B8' B3' -39.36(14)
C2' B7' B8' B4' -1.5(2)
C2' B7' B8' B9' 61.23(19)
C2' B7' B8' B12' 98.67(17)
C2' B7' B11' B6' -32.79(16)
C2' B7' B11' B10' -95.93(17)
C2' B7' B11' B12' -133.63(17)
C2' B7' B12' B8' -98.50(17)
C2' B7' B12' B9' -60.6(2)
C2' B7' B12' B10' 2.4(2)
C2' B7' B12' B11' 39.50(15)
C2' B11' B12' B7' -39.76(15)
C2' B11' B12' B8' -2.4(2)
C2' B11' B12' B9' 61.3(2)
C2' B11' B12' B10' 98.54(17)
B3' C1' C2' B6' 145.80(16)
B3' C1' C2' B7' 38.08(15)
B3' C1' C2' B11' 106.98(17)
B3' C1' B4' B5' -140.19(16)
B3' C1' B4' B8' -38.33(14)
B3' C1' B4' B9' -101.06(17)
B3' C1' B5' B4' 37.69(15)
B3' C1' B5' B6' -103.83(16)
B3' C1' B5' B9' -1.7(2)
B3' C1' B5' B10' -64.5(2)
B3' C1' B6' C2' -31.73(15)
B3' C1' B6' B5' 104.56(16)
B3' C1' B6' B10' 65.30(19)
B3' C1' B6' B11' 2.9(2)
B3' C2' B6' C1' 33.27(15)
B3' C2' B6' B5' -4.1(2)
B3' C2' B6' B10' -65.98(19)
B3' C2' B6' B11' -106.33(18)
B3' C2' B7' B8' 39.56(15)
B3' C2' B7' B11' 142.68(17)
B3' C2' B7' B12' 102.25(18)
B3' C2' B11' B6' 106.92(18)
B3' C2' B11' B7' -36.41(16)
B3' C2' B11' B10' 66.7(2)
B3' C2' B11' B12' 3.9(2)
B3' B4' B5' C1' -35.75(14)
B3' B4' B5' B6' -1.3(2)
B3' B4' B5' B9' 99.36(17)
B3' B4' B5' B10' 61.9(2)
B3' B4' B8' B7' -38.07(15)
B3' B4' B8' B9' -137.79(17)
B3' B4' B8' B12' -101.04(18)
B3' B4' B9' B5' -101.70(16)
B3' B4' B9' B8' 36.98(15)
B3' B4' B9' B10' -64.4(2)
B3' B4' B9' B12' -0.2(2)
B3' B7' B8' B4' 37.85(15)
B3' B7' B8' B9' 100.59(17)
B3' B7' B8' B12' 138.03(17)
B3' B7' B11' C2' 33.04(15)
B3' B7' B11' B6' 0.2(2)
B3' B7' B11' B10' -62.9(2)
B3' B7' B11' B12' -100.59(18)
B3' B7' B12' B8' -37.11(15)
B3' B7' B12' B9' 0.8(2)
B3' B7' B12' B10' 63.8(2)
B3' B7' B12' B11' 100.89(17)
B3' B8' B9' B4' -37.54(15)
B3' B8' B9' B5' -0.3(2)
B3' B8' B9' B10' 63.3(2)
B3' B8' B9' B12' 101.06(18)
B3' B8' B12' B7' 37.71(15)
B3' B8' B12' B9' -99.98(18)
B3' B8' B12' B10' -62.8(2)
B3' B8' B12' B11' 0.3(2)
B4' C1' C2' B3' -39.42(14)
B4' C1' C2' B6' 106.38(16)
B4' C1' C2' B7' -1.34(19)
B4' C1' C2' B11' 67.56(18)
B4' C1' B3' C2' 137.09(15)
B4' C1' B3' B7' 102.53(17)
B4' C1' B3' B8' 39.47(15)
B4' C1' B5' B6' -141.51(16)
B4' C1' B5' B9' -39.38(15)
B4' C1' B5' B10' -102.16(18)
B4' C1' B6' C2' -99.41(16)
B4' C1' B6' B5' 36.89(15)
B4' C1' B6' B10' -2.4(2)
B4' C1' B6' B11' -64.80(19)
B4' B3' B7' C2' 95.48(16)
B4' B3' B7' B8' -38.61(15)
B4' B3' B7' B11' 62.6(2)
B4' B3' B7' B12' -0.9(2)
B4' B3' B8' B7' 137.61(16)
B4' B3' B8' B9' 37.34(16)
B4' B3' B8' B12' 100.26(18)
B4' B5' B6' C1' -33.84(13)
B4' B5' B6' C2' 3.1(2)
B4' B5' B6' B10' 101.19(17)
B4' B5' B6' B11' 63.31(19)
B4' B5' B9' B8' -37.28(16)
B4' B5' B9' B10' -138.32(17)
B4' B5' B9' B12' -101.03(18)
B4' B5' B10' B6' -100.61(17)
B4' B5' B10' B9' 37.45(16)
B4' B5' B10' B11' -62.4(2)
B4' B5' B10' B12' 0.7(2)
B4' B8' B9' B5' 37.25(16)
B4' B8' B9' B10' 100.86(18)
B4' B8' B9' B12' 138.61(18)
B4' B8' B12' B7' 100.99(17)
B4' B8' B12' B9' -36.69(16)
B4' B8' B12' B10' 0.5(2)
B4' B8' B12' B11' 63.6(2)
B4' B9' B10' B5' -37.43(15)
B4' B9' B10' B6' 0.3(2)
B4' B9' B10' B11' 64.1(2)
B4' B9' B10' B12' 101.41(18)
B4' B9' B12' B7' -0.4(2)
B4' B9' B12' B8' 37.29(16)
B4' B9' B12' B10' -100.95(19)
B4' B9' B12' B11' -63.6(2)
B5' C1' C2' B3' -105.87(16)
B5' C1' C2' B6' 39.93(15)
B5' C1' C2' B7' -67.79(18)
B5' C1' C2' B11' 1.1(2)
B5' C1' B3' C2' 99.15(16)
B5' C1' B3' B4' -37.94(15)
B5' C1' B3' B7' 64.59(19)
B5' C1' B3' B8' 1.5(2)
B5' C1' B4' B3' 140.19(16)
B5' C1' B4' B8' 101.86(17)
B5' C1' B4' B9' 39.13(15)
B5' C1' B6' C2' -136.30(16)
B5' C1' B6' B10' -39.27(15)
B5' C1' B6' B11' -101.69(18)
B5' B4' B8' B3' 101.01(16)
B5' B4' B8' B7' 62.94(19)
B5' B4' B8' B9' -36.78(16)
B5' B4' B8' B12' 0.0(2)
B5' B4' B9' B8' 138.68(17)
B5' B4' B9' B10' 37.29(16)
B5' B4' B9' B12' 101.5(2)
B5' B6' B10' B9' -37.44(16)
B5' B6' B10' B11' -137.51(17)
B5' B6' B10' B12' -100.72(19)
B5' B6' B11' C2' -95.70(16)
B5' B6' B11' B7' -63.0(2)
B5' B6' B11' B10' 37.79(16)
B5' B6' B11' B12' 0.5(2)
B5' B9' B10' B6' 37.73(16)
B5' B9' B10' B11' 101.55(18)
B5' B9' B10' B12' 138.84(18)
B5' B9' B12' B7' 63.6(2)
B5' B9' B12' B8' 101.25(18)
B5' B9' B12' B10' -36.99(16)
B5' B9' B12' B11' 0.3(2)
B5' B10' B11' C2' 1.7(2)
B5' B10' B11' B6' -38.26(16)
B5' B10' B11' B7' 63.2(2)
B5' B10' B11' B12' 100.5(2)
B5' B10' B12' B7' -64.0(2)
B5' B10' B12' B8' -0.8(2)
B5' B10' B12' B9' 36.74(17)
B5' B10' B12' B11' -101.17(19)
B6' C1' C2' B3' -145.80(16)
B6' C1' C2' B7' -107.72(17)
B6' C1' C2' B11' -38.82(16)
B6' C1' B3' C2' 31.80(15)
B6' C1' B3' B4' -105.28(16)
B6' C1' B3' B7' -2.8(2)
B6' C1' B3' B8' -65.81(19)
B6' C1' B4' B3' 103.62(16)
B6' C1' B4' B5' -36.58(15)
B6' C1' B4' B8' 65.29(18)
B6' C1' B4' B9' 2.6(2)
B6' C1' B5' B4' 141.51(16)
B6' C1' B5' B9' 102.14(17)
B6' C1' B5' B10' 39.36(16)
B6' C2' B3' C1' -33.29(15)
B6' C2' B3' B4' 3.3(2)
B6' C2' B3' B7' 106.95(18)
B6' C2' B3' B8' 66.75(19)
B6' C2' B7' B3' -106.55(18)
B6' C2' B7' B8' -67.0(2)
B6' C2' B7' B11' 36.13(17)
B6' C2' B7' B12' -4.3(2)
B6' C2' B11' B7' -143.33(17)
B6' C2' B11' B10' -40.18(16)
B6' C2' B11' B12' -103.04(18)
B6' B5' B9' B4' 101.01(17)
B6' B5' B9' B8' 63.7(2)
B6' B5' B9' B10' -37.31(16)
B6' B5' B9' B12' 0.0(2)
B6' B5' B10' B9' 138.07(17)
B6' B5' B10' B11' 38.26(17)
B6' B5' B10' B12' 101.35(19)
B6' B10' B11' C2' 40.00(15)
B6' B10' B11' B7' 101.43(17)
B6' B10' B11' B12' 138.78(18)
B6' B10' B12' B7' 0.0(2)
B6' B10' B12' B8' 63.2(2)
B6' B10' B12' B9' 100.75(18)
B6' B10' B12' B11' -37.17(17)
B6' B11' B12' B7' -101.55(17)
B6' B11' B12' B8' -64.2(2)
B6' B11' B12' B9' -0.5(2)
B6' B11' B12' B10' 36.75(16)
B7' C2' B3' C1' -140.24(15)
B7' C2' B3' B4' -103.61(17)
B7' C2' B3' B8' -40.20(15)
B7' C2' B6' C1' 103.55(17)
B7' C2' B6' B5' 66.16(19)
B7' C2' B6' B10' 4.3(2)
B7' C2' B6' B11' -36.05(17)
B7' C2' B11' B6' 143.33(17)
B7' C2' B11' B10' 103.15(19)
B7' C2' B11' B12' 40.29(16)
B7' B3' B4' C1' -97.59(16)
B7' B3' B4' B5' -62.16(19)
B7' B3' B4' B8' 38.23(15)
B7' B3' B4' B9' 0.7(2)
B7' B3' B8' B4' -137.61(16)
B7' B3' B8' B9' -100.27(18)
B7' B3' B8' B12' -37.35(16)
B7' B8' B9' B4' -101.16(17)
B7' B8' B9' B5' -63.9(2)
B7' B8' B9' B10' -0.3(2)
B7' B8' B9' B12' 37.45(16)
B7' B8' B12' B9' -137.69(18)
B7' B8' B12' B10' -100.5(2)
B7' B8' B12' B11' -37.44(16)
B7' B11' B12' B8' 37.39(15)
B7' B11' B12' B9' 101.02(19)
B7' B11' B12' B10' 138.30(18)
B8' B3' B4' C1' -135.82(16)
B8' B3' B4' B5' -100.40(17)
B8' B3' B4' B9' -37.56(16)
B8' B3' B7' C2' 134.10(16)
B8' B3' B7' B11' 101.25(18)
B8' B3' B7' B12' 37.68(16)
B8' B4' B5' C1' -98.07(16)
B8' B4' B5' B6' -63.63(19)
B8' B4' B5' B9' 37.04(16)
B8' B4' B5' B10' -0.4(2)
B8' B4' B9' B5' -138.68(17)
B8' B4' B9' B10' -101.39(19)
B8' B4' B9' B12' -37.14(16)
B8' B7' B11' C2' 95.74(17)
B8' B7' B11' B6' 63.0(2)
B8' B7' B11' B10' -0.2(2)
B8' B7' B11' B12' -37.89(16)
B8' B7' B12' B9' 37.94(17)
B8' B7' B12' B10' 100.90(19)
B8' B7' B12' B11' 138.01(17)
B8' B9' B10' B5' -101.37(18)
B8' B9' B10' B6' -63.6(2)
B8' B9' B10' B11' 0.2(2)
B8' B9' B10' B12' 37.47(16)
B8' B9' B12' B7' -37.70(17)
B8' B9' B12' B10' -138.24(18)
B8' B9' B12' B11' -100.91(18)
B9' B4' B5' C1' -135.11(16)
B9' B4' B5' B6' -100.67(18)
B9' B4' B5' B10' -37.48(17)
B9' B4' B8' B3' 137.79(17)
B9' B4' B8' B7' 99.72(18)
B9' B4' B8' B12' 36.75(16)
B9' B5' B6' C1' -97.47(17)
B9' B5' B6' C2' -60.51(19)
B9' B5' B6' B10' 37.57(16)
B9' B5' B6' B11' -0.3(2)
B9' B5' B10' B6' -138.07(17)
B9' B5' B10' B11' -99.8(2)
B9' B5' B10' B12' -36.71(17)
B9' B8' B12' B7' 137.69(18)
B9' B8' B12' B10' 37.17(17)
B9' B8' B12' B11' 100.25(19)
B9' B10' B11' C2' -61.4(2)
B9' B10' B11' B6' -101.43(18)
B9' B10' B11' B7' 0.0(2)
B9' B10' B11' B12' 37.35(16)
B9' B10' B12' B7' -100.71(19)
B9' B10' B12' B8' -37.50(17)
B9' B10' B12' B11' -137.91(18)
B10' B5' B6' C1' -135.03(16)
B10' B5' B6' C2' -98.08(17)
B10' B5' B6' B11' -37.88(16)
B10' B5' B9' B4' 138.32(17)
B10' B5' B9' B8' 101.04(19)
B10' B5' B9' B12' 37.29(17)
B10' B6' B11' C2' -133.49(18)
B10' B6' B11' B7' -100.81(19)
B10' B6' B11' B12' -37.27(17)
B10' B9' B12' B7' 100.5(2)
B10' B9' B12' B8' 138.24(18)
B10' B9' B12' B11' 37.33(17)
B10' B11' B12' B7' -138.30(18)
B10' B11' B12' B8' -100.91(18)
B10' B11' B12' B9' -37.28(16)
B11' C2' B3' C1' -103.78(17)
B11' C2' B3' B4' -67.15(19)
B11' C2' B3' B7' 36.46(16)
B11' C2' B3' B8' -3.7(2)
B11' C2' B6' C1' 139.60(16)
B11' C2' B6' B5' 102.21(18)
B11' C2' B6' B10' 40.35(16)
B11' C2' B7' B3' -142.68(17)
B11' C2' B7' B8' -103.12(18)
B11' C2' B7' B12' -40.43(16)
B11' B6' B10' B5' 137.51(17)
B11' B6' B10' B9' 100.07(19)
B11' B6' B10' B12' 36.80(17)
B11' B7' B8' B3' -100.29(17)
B11' B7' B8' B4' -62.4(2)
B11' B7' B8' B9' 0.3(2)
B11' B7' B8' B12' 37.74(16)
B11' B7' B12' B8' -138.01(17)
B11' B7' B12' B9' -100.1(2)
B11' B7' B12' B10' -37.11(17)
B11' B10' B12' B7' 37.21(16)
B11' B10' B12' B8' 100.41(19)
B11' B10' B12' B9' 137.91(18)
B12' B7' B8' B3' -138.03(17)
B12' B7' B8' B4' -100.18(18)
B12' B7' B8' B9' -37.44(16)
B12' B7' B11' C2' 133.63(17)
B12' B7' B11' B6' 100.84(19)
B12' B7' B11' B10' 37.70(16)
B12' B8' B9' B4' -138.61(18)
B12' B8' B9' B5' -101.4(2)
B12' B8' B9' B10' -37.75(17)
B12' B9' B10' B5' -138.84(18)
B12' B9' B10' B6' -101.11(19)
B12' B9' B10' B11' -37.28(16)
B12' B10' B11' C2' -98.78(18)
B12' B10' B11' B6' -138.78(18)
B12' B10' B11' B7' -37.35(16)
